data_4323026
loop_
_publ_author_name
'Juan C. Mareque Rivas'
'Lee Brammer'

_publ_section_title
;
 Self-Assembly of 1-D Chains of Different Topologies Using the
 Hydrogen-Bonded Inorganic Supramolecular Synthons N-H...Cl2M or
 N-H...Cl3M
;
_journal_name_full 'Inorganic Chemistry'
_journal_page_first 4756
_journal_page_last 4757
_journal_paper_doi 10.1021/ic9805269
_journal_volume 37
_journal_year 1998
_chemical_compound_source synthesis'
_chemical_formula_moiety 'C6 H14 N2, Cl6 Pt'
_chemical_formula_sum 'C6 H14 Cl6 N2 Pt'
_chemical_formula_weight 521.98
_chemical_name_systematic
; 
 ? 
;
_space_group_IT_number 166
_symmetry_cell_setting rhombohedral
_symmetry_space_group_name_Hall '-P 3* 2'
_symmetry_space_group_name_H-M 'R -3 m :R'
_atom_sites_solution_hydrogens geom
_atom_sites_solution_primary direct
_atom_sites_solution_secondary difmap
_audit_creation_method SHELXL
_cell_angle_alpha 67.85(1)
_cell_angle_beta 67.85(1)
_cell_angle_gamma 67.85(1)
_cell_formula_units_Z 2
_cell_length_a 9.2869(1)
_cell_length_b 9.2869(1)
_cell_length_c 9.2869(1)
_cell_measurement_reflns_used 8192
_cell_measurement_temperature 298(2)
_cell_measurement_theta_max 29.81
_cell_measurement_theta_min 2.46
_cell_volume 660.85(7)
_computing_cell_refinement 'SAINT (Siemens, 1994)'
_computing_data_collection 'SMART (Siemens, 1994)'
_computing_data_reduction 'SAINT (Siemens, 1994)'
_computing_molecular_graphics 'SHELXTL (Siemens, 1994)'
_computing_publication_material 'SHELXTL (Siemens, 1994)'
_computing_structure_refinement 'SHELXTL (Siemens, 1994)'
_computing_structure_solution 'SHELXTL (Siemens, 1994)'
_diffrn_ambient_temperature 298(2)
_diffrn_detector_area_resol_mean 100
_diffrn_measurement_device 'Siemens SMART'
_diffrn_measurement_method \w-scans
_diffrn_radiation_monochromator graphite
_diffrn_radiation_source 'sealed tube'
_diffrn_radiation_type MoK\a
_diffrn_radiation_wavelength 0.71073
_diffrn_reflns_av_R_equivalents 0.0450
_diffrn_reflns_av_sigmaI/netI 0.0136
_diffrn_reflns_limit_h_max 12
_diffrn_reflns_limit_h_min -12
_diffrn_reflns_limit_k_max 12
_diffrn_reflns_limit_k_min -12
_diffrn_reflns_limit_l_max 12
_diffrn_reflns_limit_l_min -12
_diffrn_reflns_number 15641
_diffrn_reflns_theta_max 29.81
_diffrn_reflns_theta_min 2.46
_exptl_absorpt_coefficient_mu 11.799
_exptl_absorpt_correction_T_max 0.432402
_exptl_absorpt_correction_T_min 0.221430
_exptl_absorpt_correction_type empirical
_exptl_absorpt_process_details
;
Absorption correction was based upon symmetry equivalent and 
repeated intensity measurements using the program SADABS 
(Sheldrick, 1995), which is based upon the method of 
Blessing (Blessing, 1995).
;
_exptl_crystal_colour yellow
_exptl_crystal_density_diffrn 2.623
_exptl_crystal_description needle
_exptl_crystal_F_000 488
_exptl_crystal_size_max 0.33
_exptl_crystal_size_mid 0.08
_exptl_crystal_size_min 0.08
_refine_diff_density_max 0.816
_refine_diff_density_min -0.825
_refine_diff_density_rms 0.117
_refine_ls_extinction_coef 0.0053(8)
_refine_ls_extinction_expression Fc^*^=kFc[1+0.001xFc^2^\l^3^/sin(2\q)]^-1/4^
_refine_ls_extinction_method SHELXL
_refine_ls_goodness_of_fit_all 1.570
_refine_ls_goodness_of_fit_obs 1.687
_refine_ls_hydrogen_treatment noref
_refine_ls_matrix_type full
_refine_ls_number_parameters 36
_refine_ls_number_reflns 722
_refine_ls_number_restraints 0
_refine_ls_restrained_S_all 1.570
_refine_ls_restrained_S_obs 1.687
_refine_ls_R_factor_all 0.0237
_refine_ls_R_factor_obs 0.0178
_refine_ls_shift/esd_max 0.000
_refine_ls_shift/esd_mean 0.000
_refine_ls_structure_factor_coef Fsqd
_refine_ls_weighting_details 'w=1/[\s^2^(Fo^2^)+(0.0250P)^2^] where P=(Fo^2^+2Fc^2^)/3'
_refine_ls_weighting_scheme calc
_refine_ls_wR_factor_all 0.0565
_refine_ls_wR_factor_obs 0.0547
_reflns_number_observed 593
_reflns_number_total 722
_reflns_observed_criterion >2sigma(I)
_cod_data_source_file ic9805269_1.cif
_cod_data_source_block lee18197
_cod_depositor_comments
;
The following automatic conversions were performed:

'_refine_ls_weighting_scheme' value 'calc
w=1/[\s^2^(Fo^2^)+(0.0250P)^2^] where P=(Fo^2^+2Fc^2^)/3' was changed
to 'calc'. New tag '_refine_ls_weighting_details' was created. The
value of the new tag was set to 'w=1/[\s^2^(Fo^2^)+(0.0250P)^2^]
where P=(Fo^2^+2Fc^2^)/3'.

Automatic conversion script
Id: cif_fix_values 3143 2015-03-26 13:38:13Z robertas 
;
_cod_original_cell_volume 660.81(1)
_cod_original_sg_symbol_H-M 'R -3 m'
_cod_database_code 4323026

loop_
_symmetry_equiv_pos_as_xyz
'x, y, z'
'z, x, y'
'y, z, x'
'-y, -x, -z'
'-x, -z, -y'
'-z, -y, -x'
'-x, -y, -z'
'-z, -x, -y'
'-y, -z, -x'
'y, x, z'
'x, z, y'
'z, y, x'

loop_
_atom_site_aniso_label
_atom_site_aniso_U_11
_atom_site_aniso_U_22
_atom_site_aniso_U_33
_atom_site_aniso_U_23
_atom_site_aniso_U_13
_atom_site_aniso_U_12
Pt1 0.01857(14) 0.01857(14) 0.01857(14) -0.00466(6) -0.00466(6) -0.00466(6)
Cl1 0.0418(4) 0.0212(5) 0.0418(4) -0.0068(2) -0.0167(5) -0.0068(2)
Pt2 0.02154(14) 0.02154(14) 0.02154(14) -0.00689(7) -0.00689(7) -0.00689(7)
Cl2 0.0911(8) 0.0911(8) 0.0292(6) -0.0068(3) -0.0068(3) -0.0750(9)
N1 0.032(2) 0.032(2) 0.032(2) -0.0117(11) -0.0117(11) -0.0117(11)
N2 0.0275(15) 0.0275(15) 0.0275(15) -0.0099(10) -0.0099(10) -0.0099(10)
C11 0.061(2) 0.026(2) 0.061(2) -0.0081(12) -0.034(3) -0.0081(12)
C21 0.0325(14) 0.028(2) 0.0325(14) -0.0049(10) -0.014(2) -0.0049(10)

loop_
_atom_site_label
_atom_site_type_symbol
_atom_site_fract_x
_atom_site_fract_y
_atom_site_fract_z
_atom_site_U_iso_or_equiv
_atom_site_thermal_displace_type
_atom_site_occupancy
_atom_site_calc_flag
_atom_site_refinement_flags
_atom_site_disorder_group
Pt1 Pt 0.5000 0.5000 0.5000 0.01898(13) Uani 1 d S .
Cl1 Cl 0.54121(7) 0.22672(12) 0.54121(7) 0.0344(3) Uani 1 d S .
Pt2 Pt 0.0000 0.0000 0.0000 0.02060(14) Uani 1 d S .
Cl2 Cl -0.16802(8) -0.16802(8) 0.14496(15) 0.0608(4) Uani 1 d S .
N1 N 0.3072(3) 0.3072(3) 0.3072(3) 0.0296(13) Uani 1 d S .
H1 H 0.3494 0.3494 0.3494 0.036 Uiso 1 d S .
N2 N 0.1913(3) 0.1913(3) 0.1913(3) 0.0253(12) Uani 1 d S .
H2 H 0.1491 0.1491 0.1491 0.030 Uiso 1 d S .
C11 C 0.2063(3) 0.4420(5) 0.2063(3) 0.0465(12) Uani 1 d S .
H11 H 0.1214 0.5086 0.2716 0.056 Uiso 1 d . .
C21 C 0.1350(3) 0.3700(5) 0.1350(3) 0.0316(9) Uani 1 d S .
H21 H 0.0191 0.4062 0.1692 0.038 Uiso 1 d . .

loop_
_atom_type_symbol
_atom_type_description
_atom_type_scat_dispersion_real
_atom_type_scat_dispersion_imag
_atom_type_scat_source
C C 0.0033 0.0016 'International Tables Vol C Tables 4.2.6.8 and 6.1.1.4'
H H 0.0000 0.0000 'International Tables Vol C Tables 4.2.6.8 and 6.1.1.4'
N N 0.0061 0.0033 'International Tables Vol C Tables 4.2.6.8 and 6.1.1.4'
Cl Cl 0.1484 0.1585 'International Tables Vol C Tables 4.2.6.8 and 6.1.1.4'
Pt Pt -1.7033 8.3905 'International Tables Vol C Tables 4.2.6.8 and 6.1.1.4'

loop_
_geom_angle_atom_site_label_1
_geom_angle_atom_site_label_2
_geom_angle_atom_site_label_3
_geom_angle
_geom_angle_site_symmetry_1
_geom_angle_site_symmetry_3
_geom_angle_publ_flag
Cl1 Pt1 Cl1 89.30(3) 3 2 ?
Cl1 Pt1 Cl1 89.30(3) 3 . ?
Cl1 Pt1 Cl1 89.30(3) 2 . ?
Cl1 Pt1 Cl1 90.70(3) 3 8_666 ?
Cl1 Pt1 Cl1 180.0 2 8_666 ?
Cl1 Pt1 Cl1 90.70(3) . 8_666 ?
Cl1 Pt1 Cl1 90.70(3) 3 7_666 ?
Cl1 Pt1 Cl1 90.70(3) 2 7_666 ?
Cl1 Pt1 Cl1 180.0 . 7_666 ?
Cl1 Pt1 Cl1 89.30(3) 8_666 7_666 ?
Cl1 Pt1 Cl1 180.0 3 9_666 ?
Cl1 Pt1 Cl1 90.70(3) 2 9_666 ?
Cl1 Pt1 Cl1 90.70(3) . 9_666 ?
Cl1 Pt1 Cl1 89.30(3) 8_666 9_666 ?
Cl1 Pt1 Cl1 89.30(3) 7_666 9_666 ?
Cl2 Pt2 Cl2 89.07(4) . 3 ?
Cl2 Pt2 Cl2 89.07(4) . 2 ?
Cl2 Pt2 Cl2 89.07(4) 3 2 ?
Cl2 Pt2 Cl2 90.93(4) . 9 ?
Cl2 Pt2 Cl2 180.0 3 9 ?
Cl2 Pt2 Cl2 90.93(4) 2 9 ?
Cl2 Pt2 Cl2 90.93(4) . 8 ?
Cl2 Pt2 Cl2 90.93(4) 3 8 ?
Cl2 Pt2 Cl2 180.0 2 8 ?
Cl2 Pt2 Cl2 89.07(4) 9 8 ?
Cl2 Pt2 Cl2 180.0 . 7 ?
Cl2 Pt2 Cl2 90.93(4) 3 7 ?
Cl2 Pt2 Cl2 90.93(4) 2 7 ?
Cl2 Pt2 Cl2 89.07(4) 9 7 ?
Cl2 Pt2 Cl2 89.07(4) 8 7 ?
C11 N1 C11 110.3(3) 2 . ?
C11 N1 C11 110.3(3) 2 3 ?
C11 N1 C11 110.3(3) . 3 ?
C21 N2 C21 110.5(3) . 2 ?
C21 N2 C21 110.5(3) . 3 ?
C21 N2 C21 110.5(3) 2 3 ?
N1 C11 C21 108.5(4) . . ?
N2 C21 C11 108.6(4) . . ?

loop_
_geom_bond_atom_site_label_1
_geom_bond_atom_site_label_2
_geom_bond_distance
_geom_bond_site_symmetry_2
_geom_bond_publ_flag
Pt1 Cl1 2.3193(10) 3 ?
Pt1 Cl1 2.3193(10) 2 ?
Pt1 Cl1 2.3193(10) . ?
Pt1 Cl1 2.3193(10) 8_666 ?
Pt1 Cl1 2.3194(10) 7_666 ?
Pt1 Cl1 2.3194(10) 9_666 ?
Pt2 Cl2 2.3129(11) . ?
Pt2 Cl2 2.3129(11) 3 ?
Pt2 Cl2 2.3129(11) 2 ?
Pt2 Cl2 2.3130(11) 9 ?
Pt2 Cl2 2.3130(11) 8 ?
Pt2 Cl2 2.3130(11) 7 ?
N1 C11 1.488(5) 2 ?
N1 C11 1.488(5) . ?
N1 C11 1.488(5) 3 ?
N2 C21 1.482(4) . ?
N2 C21 1.482(4) 2 ?
N2 C21 1.482(4) 3 ?
C11 C21 1.523(6) . ?
